data_2218963
loop_
_publ_author_name
'Li, Jin-Min'

_publ_section_title
;
 Dichlorido[1-(1,10-phenanthrolin-2-yl)-2-pyridone]cadmium(II)
;
_journal_coeditor_code CV2426
_journal_issue 8
_journal_name_full 'Acta Crystallographica Section E'
_journal_page_first m992
_journal_paper_doi 10.1107/S1600536808019740
_journal_volume 64
_journal_year 2008
_chemical_formula_iupac '[Cd Cl2 (C17 H11 N3 O)]'
_chemical_formula_moiety 'C17 H11 Cd Cl2 N3 O'
_chemical_formula_sum 'C17 H11 Cd Cl2 N3 O'
_chemical_formula_weight 456.59
_chemical_name_systematic
;
Dichlorido[1-(1,10-phenanthrolin-2-yl)-2-pyridone]cadmium(II)
;
_space_group_IT_number 14
_symmetry_cell_setting monoclinic
_symmetry_space_group_name_Hall '-P 2ybc'
_symmetry_space_group_name_H-M 'P 1 21/c 1'
_atom_sites_solution_hydrogens geom
_atom_sites_solution_primary direct
_atom_sites_solution_secondary difmap
_audit_creation_method SHELXL97
_cell_angle_alpha 90.00
_cell_angle_beta 97.728(3)
_cell_angle_gamma 90.00
_cell_formula_units_Z 4
_cell_length_a 7.5623(13)
_cell_length_b 14.105(3)
_cell_length_c 15.155(3)
_cell_measurement_reflns_used 970
_cell_measurement_temperature 298(2)
_cell_measurement_theta_max 18.782
_cell_measurement_theta_min 2.7125
_cell_volume 1601.8(5)
_computing_cell_refinement 'SAINT (Bruker, 1997)'
_computing_data_collection 'SMART (Bruker, 1997)'
_computing_data_reduction 'SAINT (Bruker, 1997)'
_computing_molecular_graphics 'SHELXTL (Sheldrick, 2008)'
_computing_publication_material 'SHELXTL (Sheldrick, 2008) and local programs'
_computing_structure_refinement 'SHELXTL (Sheldrick, 2008)'
_computing_structure_solution 'SHELXTL (Sheldrick, 2008)'
_diffrn_ambient_temperature 298(2)
_diffrn_measured_fraction_theta_full 0.992
_diffrn_measured_fraction_theta_max 0.992
_diffrn_measurement_device_type 'Bruker SMART APEX CCD'
_diffrn_measurement_method '\f and \w'
_diffrn_radiation_monochromator graphite
_diffrn_radiation_source 'fine-focus sealed tube'
_diffrn_radiation_type MoK\a
_diffrn_radiation_wavelength 0.71073
_diffrn_reflns_av_R_equivalents 0.0706
_diffrn_reflns_av_sigmaI/netI 0.0975
_diffrn_reflns_limit_h_max 9
_diffrn_reflns_limit_h_min -9
_diffrn_reflns_limit_k_max 17
_diffrn_reflns_limit_k_min -17
_diffrn_reflns_limit_l_max 19
_diffrn_reflns_limit_l_min -12
_diffrn_reflns_number 9188
_diffrn_reflns_theta_full 27.00
_diffrn_reflns_theta_max 27.00
_diffrn_reflns_theta_min 1.98
_exptl_absorpt_coefficient_mu 1.705
_exptl_absorpt_correction_T_max 0.9196
_exptl_absorpt_correction_T_min 0.8346
_exptl_absorpt_correction_type multi-scan
_exptl_absorpt_process_details '(SADABS; Sheldrick, 2008)'
_exptl_crystal_colour colourless
_exptl_crystal_density_diffrn 1.893
_exptl_crystal_density_method 'not measured'
_exptl_crystal_description block
_exptl_crystal_F_000 896
_exptl_crystal_size_max 0.11
_exptl_crystal_size_mid 0.06
_exptl_crystal_size_min 0.05
_refine_diff_density_max 1.153
_refine_diff_density_min -0.834
_refine_ls_extinction_method none
_refine_ls_goodness_of_fit_ref 1.049
_refine_ls_hydrogen_treatment constr
_refine_ls_matrix_type full
_refine_ls_number_parameters 217
_refine_ls_number_reflns 3476
_refine_ls_number_restraints 0
_refine_ls_restrained_S_all 1.049
_refine_ls_R_factor_all 0.1212
_refine_ls_R_factor_gt 0.0706
_refine_ls_shift/su_max 0.001
_refine_ls_shift/su_mean 0.000
_refine_ls_structure_factor_coef Fsqd
_refine_ls_weighting_details 'calc w = 1/[\s^2^(Fo^2^)+(0.0492P)^2^] where P=(Fo^2^+2Fc^2^)/3'
_refine_ls_weighting_scheme calc
_refine_ls_wR_factor_gt 0.1209
_refine_ls_wR_factor_ref 0.1358
_reflns_number_gt 2229
_reflns_number_total 3476
_reflns_threshold_expression I>2\s(I)
_cod_data_source_file cv2426.cif
_cod_data_source_block I
_cod_original_cell_volume 1601.9(5)
_cod_original_sg_symbol_H-M 'P 21/c'
_cod_database_code 2218963
_cod_database_fobs_code 2218963

loop_
_symmetry_equiv_pos_as_xyz
'x, y, z'
'-x, y+1/2, -z+1/2'
'-x, -y, -z'
'x, -y-1/2, z-1/2'

loop_
_atom_site_type_symbol
_atom_site_label
_atom_site_fract_x
_atom_site_fract_y
_atom_site_fract_z
_atom_site_U_iso_or_equiv
_atom_site_adp_type
_atom_site_calc_flag
_atom_site_refinement_flags
_atom_site_occupancy
C C1 0.1695(9) 0.9518(5) 0.3440(5) 0.0366(17) Uani d . 1
C C2 0.1891(10) 0.9363(6) 0.4389(5) 0.050(2) Uani d . 1
H H2 0.1560 0.8781 0.4603 0.060 Uiso calc R 1
C C3 0.2543(10) 1.0039(6) 0.4973(6) 0.052(2) Uani d . 1
H H3 0.2638 0.9922 0.5581 0.063 Uiso calc R 1
C C4 0.3073(11) 1.0914(6) 0.4668(6) 0.055(2) Uani d . 1
H H4 0.3551 1.1373 0.5072 0.066 Uiso calc R 1
C C5 0.2892(10) 1.1088(5) 0.3801(6) 0.049(2) Uani d . 1
H H5 0.3256 1.1672 0.3604 0.059 Uiso calc R 1
C C6 0.1179(10) 1.1614(5) 0.2066(6) 0.046(2) Uani d . 1
H H6 0.0853 1.2001 0.2514 0.056 Uiso calc R 1
C C7 0.1882(9) 1.0723(5) 0.2263(5) 0.0389(18) Uani d . 1
C C8 0.2128(8) 1.0430(5) 0.0795(5) 0.0326(16) Uani d . 1
C C9 0.1472(9) 1.1317(5) 0.0533(5) 0.0395(18) Uani d . 1
C C10 0.0974(9) 1.1916(5) 0.1209(6) 0.047(2) Uani d . 1
H H10 0.0508 1.2515 0.1065 0.057 Uiso calc R 1
C C11 0.1306(10) 1.1576(5) -0.0390(6) 0.047(2) Uani d . 1
H H11 0.0847 1.2168 -0.0566 0.057 Uiso calc R 1
C C12 0.1796(9) 1.0986(6) -0.1005(6) 0.048(2) Uani d . 1
H H12 0.1671 1.1171 -0.1599 0.058 Uiso calc R 1
C C13 0.2654(8) 0.9785(5) 0.0133(4) 0.0305(16) Uani d . 1
C C14 0.2512(9) 1.0072(5) -0.0751(5) 0.0380(18) Uani d . 1
C C15 0.3059(10) 0.9431(6) -0.1369(5) 0.048(2) Uani d . 1
H H15 0.2987 0.9598 -0.1967 0.058 Uiso calc R 1
C C16 0.3689(10) 0.8574(6) -0.1090(5) 0.049(2) Uani d . 1
H H16 0.4076 0.8150 -0.1494 0.059 Uiso calc R 1
C C17 0.3761(10) 0.8321(5) -0.0188(5) 0.045(2) Uani d . 1
H H17 0.4158 0.7719 -0.0006 0.054 Uiso calc R 1
Cd Cd1 0.31562(7) 0.85238(4) 0.18959(4) 0.0400(2) Uani d . 1
Cl Cl1 0.5861(3) 0.86363(15) 0.29470(14) 0.0613(6) Uani d . 1
Cl Cl2 0.2258(3) 0.68924(14) 0.15321(14) 0.0580(6) Uani d . 1
N N1 0.2182(7) 1.0428(4) 0.3185(4) 0.0379(15) Uani d . 1
N N2 0.2331(7) 1.0138(4) 0.1660(4) 0.0369(14) Uani d . 1
N N3 0.3273(7) 0.8923(4) 0.0409(4) 0.0330(13) Uani d . 1
O O1 0.1125(7) 0.8907(3) 0.2885(3) 0.0460(13) Uani d . 1

loop_
_atom_site_aniso_label
_atom_site_aniso_U_11
_atom_site_aniso_U_22
_atom_site_aniso_U_33
_atom_site_aniso_U_12
_atom_site_aniso_U_13
_atom_site_aniso_U_23
C1 0.034(4) 0.034(4) 0.042(4) 0.001(3) 0.007(4) 0.005(4)
C2 0.053(5) 0.048(5) 0.048(5) -0.009(4) 0.004(4) -0.001(4)
C3 0.065(5) 0.056(5) 0.036(4) 0.001(4) 0.007(4) -0.008(4)
C4 0.069(6) 0.050(5) 0.045(5) -0.010(4) 0.005(5) -0.014(4)
C5 0.058(5) 0.036(4) 0.053(5) 0.001(4) 0.009(5) -0.006(4)
C6 0.043(4) 0.033(4) 0.064(6) 0.002(3) 0.010(4) -0.013(4)
C7 0.036(4) 0.042(4) 0.039(4) 0.002(3) 0.009(4) -0.001(4)
C8 0.028(4) 0.029(4) 0.040(4) -0.002(3) 0.004(3) 0.001(3)
C9 0.024(4) 0.038(4) 0.055(5) -0.003(3) 0.000(4) 0.003(4)
C10 0.039(4) 0.028(4) 0.074(6) 0.010(3) 0.002(4) 0.009(4)
C11 0.050(5) 0.035(4) 0.054(5) -0.007(4) -0.008(4) 0.022(4)
C12 0.044(5) 0.051(5) 0.045(5) -0.011(4) -0.011(4) 0.018(4)
C13 0.027(4) 0.033(4) 0.030(4) -0.007(3) -0.001(3) 0.000(3)
C14 0.037(4) 0.049(5) 0.026(4) -0.010(4) -0.004(3) -0.002(4)
C15 0.055(5) 0.058(5) 0.031(4) -0.024(4) 0.007(4) 0.001(4)
C16 0.046(5) 0.057(5) 0.047(5) -0.012(4) 0.013(4) -0.013(5)
C17 0.052(5) 0.029(4) 0.054(5) -0.001(3) 0.010(4) -0.010(4)
Cd1 0.0511(4) 0.0353(3) 0.0328(3) 0.0065(3) 0.0029(2) 0.0033(3)
Cl1 0.0558(12) 0.0765(15) 0.0481(12) -0.0004(11) -0.0063(10) 0.0119(12)
Cl2 0.0922(16) 0.0353(10) 0.0463(12) -0.0013(11) 0.0083(12) 0.0006(10)
N1 0.039(4) 0.038(3) 0.037(4) -0.003(3) 0.005(3) -0.003(3)
N2 0.028(3) 0.041(3) 0.041(4) 0.001(3) 0.001(3) 0.000(3)
N3 0.037(3) 0.032(3) 0.030(3) -0.001(3) 0.003(3) 0.002(3)
O1 0.058(3) 0.037(3) 0.045(3) -0.010(3) 0.012(3) -0.006(3)

loop_
_atom_type_symbol
_atom_type_description
_atom_type_scat_dispersion_real
_atom_type_scat_dispersion_imag
_atom_type_scat_source
C C 0.0033 0.0016 'International Tables Vol C Tables 4.2.6.8 and 6.1.1.4'
H H 0.0000 0.0000 'International Tables Vol C Tables 4.2.6.8 and 6.1.1.4'
N N 0.0061 0.0033 'International Tables Vol C Tables 4.2.6.8 and 6.1.1.4'
O O 0.0106 0.0060 'International Tables Vol C Tables 4.2.6.8 and 6.1.1.4'
Cd Cd -0.8075 1.2024 'International Tables Vol C Tables 4.2.6.8 and 6.1.1.4'
Cl Cl 0.1484 0.1585 'International Tables Vol C Tables 4.2.6.8 and 6.1.1.4'

loop_
_geom_angle_atom_site_label_1
_geom_angle_atom_site_label_2
_geom_angle_atom_site_label_3
_geom_angle
O1 C1 N1 121.9(7)
O1 C1 C2 123.4(7)
N1 C1 C2 114.6(7)
C3 C2 C1 121.8(7)
C3 C2 H2 119.1
C1 C2 H2 119.1
C2 C3 C4 120.3(8)
C2 C3 H3 119.9
C4 C3 H3 119.9
C5 C4 C3 119.7(8)
C5 C4 H4 120.1
C3 C4 H4 120.1
C4 C5 N1 121.8(8)
C4 C5 H5 119.1
N1 C5 H5 119.1
C10 C6 C7 119.0(7)
C10 C6 H6 120.5
C7 C6 H6 120.5
N2 C7 C6 123.4(7)
N2 C7 N1 118.2(6)
C6 C7 N1 118.5(7)
N2 C8 C9 122.6(6)
N2 C8 C13 118.0(6)
C9 C8 C13 119.3(7)
C8 C9 C10 116.8(7)
C8 C9 C11 119.4(7)
C10 C9 C11 123.8(7)
C6 C10 C9 119.8(7)
C6 C10 H10 120.1
C9 C10 H10 120.1
C12 C11 C9 121.7(7)
C12 C11 H11 119.2
C9 C11 H11 119.2
C11 C12 C14 120.2(7)
C11 C12 H12 119.9
C14 C12 H12 119.9
N3 C13 C14 122.7(6)
N3 C13 C8 117.9(6)
C14 C13 C8 119.4(6)
C13 C14 C15 117.7(7)
C13 C14 C12 119.9(7)
C15 C14 C12 122.4(7)
C16 C15 C14 119.5(7)
C16 C15 H15 120.2
C14 C15 H15 120.3
C15 C16 C17 119.9(7)
C15 C16 H16 120.1
C17 C16 H16 120.1
N3 C17 C16 121.4(7)
N3 C17 H17 119.3
C16 C17 H17 119.3
N3 Cd1 O1 132.29(19)
N3 Cd1 N2 70.5(2)
O1 Cd1 N2 72.21(18)
N3 Cd1 Cl1 118.71(14)
O1 Cd1 Cl1 97.58(15)
N2 Cd1 Cl1 102.58(15)
N3 Cd1 Cl2 93.15(14)
O1 Cd1 Cl2 100.09(13)
N2 Cd1 Cl2 144.10(15)
Cl1 Cd1 Cl2 113.26(8)
C5 N1 C1 121.7(6)
C5 N1 C7 117.2(6)
C1 N1 C7 121.0(6)
C7 N2 C8 118.4(6)
C7 N2 Cd1 125.8(5)
C8 N2 Cd1 115.4(4)
C17 N3 C13 118.8(6)
C17 N3 Cd1 123.5(5)
C13 N3 Cd1 117.4(4)
C1 O1 Cd1 113.3(4)

loop_
_geom_bond_atom_site_label_1
_geom_bond_atom_site_label_2
_geom_bond_distance
C1 O1 1.239(8)
C1 N1 1.404(8)
C1 C2 1.442(10)
C2 C3 1.348(10)
C2 H2 0.9300
C3 C4 1.394(11)
C3 H3 0.9300
C4 C5 1.326(11)
C4 H4 0.9300
C5 N1 1.375(9)
C5 H5 0.9300
C6 C10 1.356(11)
C6 C7 1.382(9)
C6 H6 0.9300
C7 N2 1.310(8)
C7 N1 1.446(9)
C8 N2 1.362(8)
C8 C9 1.384(9)
C8 C13 1.450(9)
C9 C10 1.417(11)
C9 C11 1.436(11)
C10 H10 0.9300
C11 C12 1.337(11)
C11 H11 0.9300
C12 C14 1.431(10)
C12 H12 0.9300
C13 N3 1.348(8)
C13 C14 1.390(9)
C14 C15 1.403(10)
C15 C16 1.347(10)
C15 H15 0.9300
C16 C17 1.407(10)
C16 H16 0.9300
C17 N3 1.329(8)
C17 H17 0.9300
Cd1 N3 2.336(6)
Cd1 O1 2.349(5)
Cd1 N2 2.376(6)
Cd1 Cl1 2.423(2)
Cd1 Cl2 2.441(2)

loop_
_geom_contact_atom_site_label_1
_geom_contact_atom_site_label_2
_geom_contact_distance
_geom_contact_site_symmetry_2
_geom_contact_publ_flag
Cg1 Cg2 3.627(4) 3_575 y
Cg2 Cg2 3.631(4) 3_575 y
Cg2 Cg3 3.671(4) 3_675 y

loop_
_geom_torsion_atom_site_label_1
_geom_torsion_atom_site_label_2
_geom_torsion_atom_site_label_3
_geom_torsion_atom_site_label_4
_geom_torsion
O1 C1 C2 C3 178.9(7)
N1 C1 C2 C3 -1.8(10)
C1 C2 C3 C4 -0.9(12)
C2 C3 C4 C5 1.7(13)
C3 C4 C5 N1 0.4(13)
C10 C6 C7 N2 -1.5(11)
C10 C6 C7 N1 176.8(7)
N2 C8 C9 C10 -1.2(10)
C13 C8 C9 C10 179.8(6)
N2 C8 C9 C11 179.6(6)
C13 C8 C9 C11 0.7(9)
C7 C6 C10 C9 0.2(11)
C8 C9 C10 C6 1.0(10)
C11 C9 C10 C6 -179.9(7)
C8 C9 C11 C12 -1.0(11)
C10 C9 C11 C12 179.9(7)
C9 C11 C12 C14 -0.2(11)
N2 C8 C13 N3 1.6(9)
C9 C8 C13 N3 -179.4(6)
N2 C8 C13 C14 -178.2(6)
C9 C8 C13 C14 0.9(9)
N3 C13 C14 C15 -0.6(10)
C8 C13 C14 C15 179.1(6)
N3 C13 C14 C12 178.2(6)
C8 C13 C14 C12 -2.1(10)
C11 C12 C14 C13 1.8(10)
C11 C12 C14 C15 -179.4(7)
C13 C14 C15 C16 0.1(10)
C12 C14 C15 C16 -178.7(7)
C14 C15 C16 C17 1.2(11)
C15 C16 C17 N3 -2.3(11)
C4 C5 N1 C1 -3.3(11)
C4 C5 N1 C7 174.1(7)
O1 C1 N1 C5 -176.9(6)
C2 C1 N1 C5 3.9(9)
O1 C1 N1 C7 5.9(10)
C2 C1 N1 C7 -173.4(6)
N2 C7 N1 C5 136.6(7)
C6 C7 N1 C5 -41.8(9)
N2 C7 N1 C1 -46.0(9)
C6 C7 N1 C1 135.6(7)
C6 C7 N2 C8 1.3(10)
N1 C7 N2 C8 -177.0(6)
C6 C7 N2 Cd1 -170.8(5)
N1 C7 N2 Cd1 10.9(9)
C9 C8 N2 C7 0.1(10)
C13 C8 N2 C7 179.1(6)
C9 C8 N2 Cd1 173.0(5)
C13 C8 N2 Cd1 -8.0(7)
N3 Cd1 N2 C7 -179.8(6)
O1 Cd1 N2 C7 30.5(5)
Cl1 Cd1 N2 C7 -63.5(6)
Cl2 Cd1 N2 C7 113.1(5)
N3 Cd1 N2 C8 7.9(4)
O1 Cd1 N2 C8 -141.8(5)
Cl1 Cd1 N2 C8 124.2(4)
Cl2 Cd1 N2 C8 -59.2(5)
C16 C17 N3 C13 1.8(10)
C16 C17 N3 Cd1 175.4(5)
C14 C13 N3 C17 -0.3(9)
C8 C13 N3 C17 179.9(6)
C14 C13 N3 Cd1 -174.4(5)
C8 C13 N3 Cd1 5.9(7)
O1 Cd1 N3 C17 -140.4(5)
N2 Cd1 N3 C17 179.1(6)
Cl1 Cd1 N3 C17 85.1(5)
Cl2 Cd1 N3 C17 -33.7(5)
O1 Cd1 N3 C13 33.3(5)
N2 Cd1 N3 C13 -7.2(4)
Cl1 Cd1 N3 C13 -101.2(4)
Cl2 Cd1 N3 C13 140.0(4)
N1 C1 O1 Cd1 59.8(7)
C2 C1 O1 Cd1 -121.0(6)
N3 Cd1 O1 C1 -104.1(5)
N2 Cd1 O1 C1 -64.0(5)
Cl1 Cd1 O1 C1 36.8(5)
Cl2 Cd1 O1 C1 152.2(5)
